data_7160822
loop_
_publ_author_name
'Ma, Minglan'
'Liu, Guangyuan'
'Meng, Fangyu'
'Li, Qiang'
'Zhou, Yirong'

_publ_section_title
;
 Base-catalyzed regio- and stereoselective addition of isatins to
 trifluoromethylated alkynes for preparation of <i>N</i>-alkenylisatins.
;
_journal_issue 46
_journal_name_full 'Organic &amp; biomolecular chemistry'
_journal_page_first 10496
_journal_page_last 10501
_journal_paper_doi 10.1039/d5ob01514f
_journal_volume 23
_journal_year 2025
_chemical_formula_moiety 'C17 H10 F3 N O2'
_chemical_formula_sum 'C17 H10 F3 N O2'
_chemical_formula_weight 317.27
_space_group_crystal_system monoclinic
_space_group_IT_number 14
_space_group_name_Hall '-P 2yn'
_space_group_name_H-M_alt 'P 1 21/n 1'
_symmetry_Int_Tables_number 14
_atom_sites_solution_primary dual
_audit_creation_date 2025-03-21
_audit_creation_method
;
Olex2 1.2
(compiled 2018.05.29 svn.r3508 for OlexSys, GUI svn.r5506)
;
_audit_update_record
;
2025-08-28 deposited with the CCDC.	2025-10-27 downloaded from the CCDC.
;
_cell_angle_alpha 90
_cell_angle_beta 100.1560(10)
_cell_angle_gamma 90
_cell_formula_units_Z 4
_cell_length_a 9.57550(10)
_cell_length_b 10.62760(10)
_cell_length_c 14.31220(10)
_cell_measurement_reflns_used 25608
_cell_measurement_temperature 100
_cell_measurement_theta_max 74.1980
_cell_measurement_theta_min 3.1380
_cell_volume 1433.65(2)
_computing_cell_refinement 'CrysAlisPro 1.171.39.28b (Rigaku OD, 2015)'
_computing_data_collection 'CrysAlisPro 1.171.39.28b (Rigaku OD, 2015)'
_computing_data_reduction 'CrysAlisPro 1.171.39.28b (Rigaku OD, 2015)'
_computing_molecular_graphics 'Olex2 (Dolomanov et al., 2009)'
_computing_publication_material 'Olex2 (Dolomanov et al., 2009)'
_computing_structure_refinement 'olex2.refine (Bourhis et al., 2015)'
_computing_structure_solution 'ShelXT (Sheldrick, 2015)'
_diffrn_ambient_environment N~2~
_diffrn_ambient_temperature 100
_diffrn_detector 'CCD plate'
_diffrn_measured_fraction_theta_full 0.9928
_diffrn_measured_fraction_theta_max 0.9914
_diffrn_measurement_details
;
List of Runs (angles in degrees, time in seconds):

  # Type    Start    End  Width  t~exp~   \w     \q     \k     \f   Frames
#--------------------------------------------------------------------------
  1  \w    -70.00 -30.00   0.50    0.50    --    0.00 -42.00 -97.00   80
  2  \w    -25.00  15.00   0.50    0.50    --    0.00 -42.00 -97.00   80
  3  \w     71.00  97.00   0.50    0.50    --   95.80 -42.00 -97.00   52
  4  \w    131.00 170.00   0.50    0.50    --   95.80  42.00  55.00   78
  5  \w     10.00  47.00   0.50    0.50    --    0.00  42.00  55.00   74
  6  \w     12.00  47.00   0.50    0.50    --   36.00  71.00 -45.02   70
  7  \w     14.00  70.00   0.50    0.50    --   40.00  71.00  69.42  112
  8  \w     60.00 131.00   0.50    0.50    --   44.00  72.00 160.39  142
  9  \w     17.00  43.00   0.50    0.50    --   44.00  72.00 160.39   52
 10  \w    -42.00  62.00   0.50    0.50    --   44.00 -42.00 146.06  208
 11  \w     33.00  70.00   0.50    0.50    --   56.00  75.00 -31.84   74
 12  \w     32.00  65.00   0.50    0.50    --   60.00  75.00 170.98   66
 13  \w     33.00  58.00   0.50    0.50    --   60.00  75.00 -58.54   50
 14  \w     32.00  68.00   0.50    0.50    --   60.00  75.00  47.78   72
 15  \w     37.00  81.00   0.50    0.50    --   64.00  73.00 109.53   88
 16  \w     37.00  87.00   0.50    0.50    --   64.00  74.00-153.36  100
 17  \w     42.00  72.00   0.50    0.50    --   68.00  75.00-120.95   60
 18  \w     44.00  86.00   0.50    0.50    --   72.00  74.00 -26.89   84
 19  \w     44.00  77.00   0.50    0.50    --   72.00  74.00  56.41   66
 20  \w     44.00  75.00   0.50    0.50    --   72.00  75.00-108.54   62
 21  \w     46.00 109.00   0.50    0.50    --   72.00  75.00  -6.59  126
 22  \w     44.00  76.00   0.50    0.50    --   72.00  75.00 -62.34   64
 23  \w    128.00 161.00   0.50    0.50    --   76.00  73.00 112.01   66
 24  \w     48.00  90.00   0.50    0.50    --   76.00  75.00 135.53   84
 25  \w    111.00 165.00   0.50    0.50    --   76.00  72.00-172.43  108
 26  \w     50.00 107.00   0.50    0.50    --   76.00  72.00-172.43  114
 27  \w     50.00  85.00   0.50    0.50    --   76.00  73.00 112.01   70
 28  \w     71.00 101.00   0.50    0.50    --   95.80  71.00 -62.71   60
 29  \w     79.00 182.00   0.50    0.50    --   95.80  61.00  90.00  206
 30  \w     87.00 127.00   0.50    0.50    --   95.80 -82.00  60.00   80
 31  \w     41.00 123.00   0.50    0.50    --   95.80 -82.00  30.00  164
 32  \w     72.00 180.00   0.50    0.50    --   95.80  61.00-150.00  216
 33  \w     75.00 112.00   0.50    0.50    --   95.80  61.00 120.00   74
 34  \w     72.00 184.00   0.50    0.50    --   95.80  61.00 -90.00  224
 35  \w     73.00 112.00   0.50    0.50    --   95.80  76.00  -8.98   78
 36  \w     43.00  81.00   0.50    0.50    --   95.80 -82.00  60.00   76
 37  \w     57.00 127.00   0.50    0.50    --   95.80 -82.00-150.00  140
 38  \w      6.00 118.00   0.50    0.50    --   95.80 -61.00-180.00  224
 39  \w     47.00 126.00   0.50    0.50    --   95.80 -82.00 120.00  158
 40  \w     76.00 185.00   0.50    0.50    --   95.80  58.00 147.70  218
 41  \w     86.00 111.00   0.50    0.50    --   95.80 -82.00   0.00   50
 42  \w      9.00  74.00   0.50    0.50    --   95.80 -82.00   0.00  130
 43  \w    159.00 184.00   0.50    0.50    --   95.80  61.00-120.00   50
 44  \w      7.00  32.00   0.50    0.50    --   95.80 -82.00 120.00   50
 45  \w     76.00 185.00   0.50    0.50    --   95.80  48.00  68.87  218
 46  \w     73.00 162.00   0.50    0.50    --   95.80  61.00  30.00  178
 47  \w     76.00 119.00   0.50    0.50    --   95.80 -82.00 -90.00   86
 48  \w     68.00 182.00   0.50    0.50    --   95.80  72.00 -21.85  228
 49  \w     74.00 120.00   0.50    0.50    --   95.80  61.00-120.00   92
 50  \w     68.00  94.00   0.50    0.50    --   95.80  71.00  60.30   52
 51  \w    134.00 165.00   0.50    0.50    --   95.80  59.00 169.72   62
 52  \w     72.00 119.00   0.50    0.50    --   95.80  59.00 169.72   94
 53  \w     79.00 181.00   0.50    0.50    --   95.80  54.00 -63.52  204
;
_diffrn_measurement_device 'four-circle diffractometer'
_diffrn_measurement_device_type 'XtaLAB AFC12 (RINC): Kappa single'
_diffrn_measurement_method '\w scans'
_diffrn_orient_matrix_type 'CrysAlisPro convention (1999,Acta A55,543-557)'
_diffrn_orient_matrix_UB_11 -0.1255306000
_diffrn_orient_matrix_UB_12 0.0109707000
_diffrn_orient_matrix_UB_13 0.0535946000
_diffrn_orient_matrix_UB_21 -0.0088511000
_diffrn_orient_matrix_UB_22 0.1423028000
_diffrn_orient_matrix_UB_23 -0.0206853000
_diffrn_orient_matrix_UB_31 -0.1042587000
_diffrn_orient_matrix_UB_32 -0.0254157000
_diffrn_orient_matrix_UB_33 -0.0930670000
_diffrn_radiation_monochromator graphite
_diffrn_radiation_probe x-ray
_diffrn_radiation_type 'Cu K\a'
_diffrn_radiation_wavelength 1.54184
_diffrn_reflns_av_R_equivalents 0.0326
_diffrn_reflns_av_unetI/netI 0.0105
_diffrn_reflns_limit_h_max 11
_diffrn_reflns_limit_h_min -11
_diffrn_reflns_limit_k_max 13
_diffrn_reflns_limit_k_min -13
_diffrn_reflns_limit_l_max 17
_diffrn_reflns_limit_l_min -17
_diffrn_reflns_number 32088
_diffrn_reflns_theta_full 74.4479
_diffrn_reflns_theta_max 74.45
_diffrn_reflns_theta_min 5.17
_diffrn_source 'fine-focus sealed X-ray tube'
_diffrn_source_type 'Enhance (Cu) X-ray Source'
_exptl_absorpt_coefficient_mu 1.063
_exptl_absorpt_correction_T_max 1.00000
_exptl_absorpt_correction_T_min 0.34856
_exptl_absorpt_correction_type multi-scan
_exptl_absorpt_process_details
;
CrysAlisPro 1.171.39.28b (Rigaku Oxford Diffraction, 2015)
Empirical absorption correction using spherical harmonics,
 implemented in SCALE3 ABSPACK scaling algorithm.
;
_exptl_crystal_colour yellow
_exptl_crystal_colour_primary yellow
_exptl_crystal_density_diffrn 1.4698
_exptl_crystal_description needle
_exptl_crystal_F_000 650.6707
_exptl_crystal_size_max 0.01
_exptl_crystal_size_mid 0.01
_exptl_crystal_size_min 0.01
_refine_diff_density_max 0.1707
_refine_diff_density_min -0.3038
_refine_diff_density_rms 0.0586
_refine_ls_d_res_high 0.8002
_refine_ls_d_res_low 8.5627
_refine_ls_goodness_of_fit_ref 1.0655
_refine_ls_hydrogen_treatment constr
_refine_ls_matrix_type full
_refine_ls_number_constraints 20
_refine_ls_number_parameters 208
_refine_ls_number_reflns 2898
_refine_ls_number_restraints 0
_refine_ls_restrained_S_all 1.0655
_refine_ls_R_factor_all 0.0362
_refine_ls_R_factor_gt 0.0358
_refine_ls_shift/su_max 0.0005
_refine_ls_shift/su_mean 0.0000
_refine_ls_structure_factor_coef Fsqd
_refine_ls_weighting_details 'w=1/[\s^2^(Fo^2^)+(0.0429P)^2^+0.6746P] where P=(Fo^2^+2Fc^2^)/3'
_refine_ls_weighting_scheme calc
_refine_ls_wR_factor_gt 0.0906
_refine_ls_wR_factor_ref 0.0909
_reflns_Friedel_coverage 0.0
_reflns_limit_h_max 8
_reflns_limit_h_min -11
_reflns_limit_k_max 13
_reflns_limit_k_min 0
_reflns_limit_l_max 17
_reflns_limit_l_min -8
_reflns_number_gt 2839
_reflns_number_total 2898
_reflns_threshold_expression I>=2u(I)
_cod_data_source_file d5ob01514f2.cif
_cod_data_source_block 20250321_1
_cod_depositor_comments 'Adding full bibliography for 7160822.cif.'
_cod_original_sg_symbol_Hall '-P 2ybc (x-z,y,z)'
_cod_database_code 7160822
_reflns_odcompleteness_completeness 100.00
_reflns_odcompleteness_iscentric 1
_reflns_odcompleteness_theta 66.97
_olex2_refinement_description
;
1. Fixed Uiso
 At 1.2 times of:
  All C(H) groups
2.a Aromatic/amide H refined with riding coordinates:
 C15(H15), C14(H14), C13(H13), C12(H12), C11(H11), C7(H7), C6(H6), C5(H5),
 C4(H4), C16(H16)
;
_olex2_submission_special_instructions 'No special instructions were received'
_oxdiff_exptl_absorpt_empirical_details
;
Empirical correction (ABSPACK) includes:
- Absorption correction using spherical harmonics
- Frame scaling
;
_oxdiff_exptl_absorpt_empirical_full_max 2.550
_oxdiff_exptl_absorpt_empirical_full_min 0.566

loop_
_space_group_symop_id
_space_group_symop_operation_xyz
1 x,y,z
2 -x+1/2,y+1/2,-z+1/2
3 -x,-y,-z
4 x-1/2,-y-1/2,z-1/2

loop_
_atom_site_label
_atom_site_type_symbol
_atom_site_fract_x
_atom_site_fract_y
_atom_site_fract_z
_atom_site_U_iso_or_equiv
_atom_site_adp_type
_atom_site_occupancy
_atom_site_refinement_flags_posn
F1 F 0.912816(19) 0.465036(19) 0.203892(19) 0.03022(19) Uani 1.000000 .
F3 F 0.803446(19) 0.546061(19) 0.073283(19) 0.03267(19) Uani 1.000000 .
F2 F 0.871354(19) 0.353008(19) 0.076831(19) 0.0353(2) Uani 1.000000 .
O1 O 0.862183(19) 0.185202(19) 0.247629(19) 0.0270(2) Uani 1.000000 .
O2 O 1.026631(19) 0.180607(19) 0.439987(19) 0.0337(2) Uani 1.000000 .
N1 N 0.741296(19) 0.344759(19) 0.310108(19) 0.0209(2) Uani 1.000000 .
C9 C 0.63669(2) 0.370681(19) 0.228410(19) 0.0203(2) Uani 1.000000 .
C1 C 0.84322(2) 0.252683(19) 0.311931(19) 0.0215(2) Uani 1.000000 .
C8 C 0.75215(2) 0.402403(19) 0.400868(19) 0.0220(2) Uani 1.000000 .
C16 C 0.67303(2) 0.404205(19) 0.146227(19) 0.0220(2) Uani 1.000000 .
C10 C 0.48723(2) 0.343488(19) 0.235792(19) 0.0220(2) Uani 1.000000 .
C3 C 0.86441(2) 0.349507(19) 0.464784(19) 0.0246(3) Uani 1.000000 .
C7 C 0.67096(2) 0.49919(2) 0.426715(19) 0.0271(3) Uani 1.000000 .
C17 C 0.81492(2) 0.44000(2) 0.127033(19) 0.0249(3) Uani 1.000000 .
C2 C 0.92887(2) 0.252109(19) 0.414780(19) 0.0244(3) Uani 1.000000 .
C11 C 0.45550(2) 0.254328(19) 0.300600(19) 0.0254(3) Uani 1.000000 .
C15 C 0.37651(2) 0.39931(2) 0.172599(19) 0.0264(3) Uani 1.000000 .
C4 C 0.89836(2) 0.39346(2) 0.557534(19) 0.0318(3) Uani 1.000000 .
C14 C 0.23770(2) 0.36055(2) 0.170787(19) 0.0320(3) Uani 1.000000 .
C12 C 0.31552(2) 0.21732(2) 0.299010(19) 0.0302(3) Uani 1.000000 .
C6 C 0.70610(2) 0.54148(2) 0.520573(19) 0.0335(3) Uani 1.000000 .
C13 C 0.20713(2) 0.26886(2) 0.233134(19) 0.0327(3) Uani 1.000000 .
C5 C 0.81723(2) 0.48978(2) 0.584901(19) 0.0357(3) Uani 1.000000 .
H15 H 0.39635(2) 0.46381(2) 0.130885(19) 0.0317(3) Uiso 1.000000 R
H14 H 0.16308(2) 0.39706(2) 0.126541(19) 0.0384(4) Uiso 1.000000 R
H13 H 0.11213(2) 0.24144(2) 0.230693(19) 0.0393(4) Uiso 1.000000 R
H12 H 0.29432(2) 0.15662(2) 0.343187(19) 0.0363(3) Uiso 1.000000 R
H11 H 0.52952(2) 0.218829(19) 0.345869(19) 0.0305(3) Uiso 1.000000 R
H7 H 0.59519(2) 0.53526(2) 0.383156(19) 0.0325(3) Uiso 1.000000 R
H6 H 0.65219(2) 0.60780(2) 0.541056(19) 0.0402(4) Uiso 1.000000 R
H5 H 0.83750(2) 0.52087(2) 0.648075(19) 0.0429(4) Uiso 1.000000 R
H4 H 0.97507(2) 0.35834(2) 0.600839(19) 0.0381(4) Uiso 1.000000 R
H16 H 0.59819(2) 0.405310(19) 0.092947(19) 0.0263(3) Uiso 1.000000 R

loop_
_atom_site_aniso_label
_atom_site_aniso_U_11
_atom_site_aniso_U_22
_atom_site_aniso_U_33
_atom_site_aniso_U_12
_atom_site_aniso_U_13
_atom_site_aniso_U_23
F1 0.0218(4) 0.0354(4) 0.0304(4) -0.0062(3) -0.0037(3) 0.0034(3)
F3 0.0309(4) 0.0348(4) 0.0317(4) -0.0030(3) 0.0039(3) 0.0109(3)
F2 0.0306(4) 0.0385(4) 0.0395(4) 0.0004(3) 0.0133(3) -0.0059(4)
O1 0.0291(4) 0.0261(5) 0.0256(4) 0.0050(4) 0.0039(4) -0.0031(4)
O2 0.0329(5) 0.0307(5) 0.0330(5) 0.0058(4) -0.0062(4) 0.0044(4)
N1 0.0212(5) 0.0229(5) 0.0174(5) 0.0023(4) 0.0003(4) -0.0020(4)
C9 0.0198(5) 0.0181(5) 0.0213(5) 0.0015(4) -0.0011(4) -0.0030(4)
C1 0.0203(5) 0.0209(5) 0.0226(6) -0.0002(4) 0.0015(4) 0.0016(4)
C8 0.0271(6) 0.0202(5) 0.0187(5) -0.0048(4) 0.0045(4) -0.0010(4)
C16 0.0195(5) 0.0227(6) 0.0221(6) -0.0005(4) -0.0008(4) -0.0012(4)
C10 0.0211(5) 0.0202(5) 0.0248(6) 0.0008(4) 0.0039(5) -0.0047(4)
C3 0.0305(6) 0.0211(6) 0.0207(6) -0.0052(5) 0.0004(5) 0.0022(5)
C7 0.0335(6) 0.0239(6) 0.0246(6) -0.0001(5) 0.0069(5) -0.0015(5)
C17 0.0240(6) 0.0262(6) 0.0231(6) -0.0012(5) 0.0005(5) 0.0017(5)
C2 0.0251(6) 0.0221(6) 0.0238(6) -0.0033(5) -0.0012(5) 0.0037(5)
C11 0.0273(6) 0.0211(6) 0.0282(6) 0.0011(5) 0.0060(5) -0.0030(5)
C15 0.0226(6) 0.0253(6) 0.0311(6) 0.0032(5) 0.0039(5) -0.0014(5)
C4 0.0463(7) 0.0252(6) 0.0208(6) -0.0081(6) -0.0025(5) 0.0018(5)
C14 0.0224(6) 0.0330(7) 0.0399(7) 0.0047(5) 0.0033(5) -0.0057(6)
C12 0.0324(6) 0.0233(6) 0.0379(7) -0.0039(5) 0.0142(5) -0.0050(5)
C6 0.0494(8) 0.0264(6) 0.0270(7) -0.0030(6) 0.0131(6) -0.0051(5)
C13 0.0224(6) 0.0315(7) 0.0462(8) -0.0028(5) 0.0111(5) -0.0114(6)
C5 0.0590(8) 0.0277(6) 0.0201(6) -0.0096(6) 0.0060(6) -0.0034(5)

loop_
_atom_type_symbol
_atom_type_scat_dispersion_real
_atom_type_scat_dispersion_imag
_atom_type_scat_Cromer_Mann_a1
_atom_type_scat_Cromer_Mann_a2
_atom_type_scat_Cromer_Mann_a3
_atom_type_scat_Cromer_Mann_a4
_atom_type_scat_Cromer_Mann_b1
_atom_type_scat_Cromer_Mann_b2
_atom_type_scat_Cromer_Mann_b3
_atom_type_scat_Cromer_Mann_b4
_atom_type_scat_Cromer_Mann_c
_atom_type_scat_source
_atom_type_scat_dispersion_source
H 0.00000 0.00000 0.49300 0.32291 0.14019 0.04081 10.51090 26.12570 3.14236 57.79970 0.0030380000826 'International Tables Volume C Table 6.1.1.4 (pp. 500-502)' 'Henke, Gullikson and Davis, At. Data and Nucl. Data Tables, 1993, 54, 2'
C 0.01920 0.00962 2.31000 1.02000 1.58860 0.86500 20.84390 10.20750 0.56870 51.65120 0.215599998832 'International Tables Volume C Table 6.1.1.4 (pp. 500-502)' 'Henke, Gullikson and Davis, At. Data and Nucl. Data Tables, 1993, 54, 2'
F 0.07537 0.05506 3.53920 2.64120 1.51700 1.02430 10.28250 4.29440 0.26150 26.14760 0.277599990368 'International Tables Volume C Table 6.1.1.4 (pp. 500-502)' 'Henke, Gullikson and Davis, At. Data and Nucl. Data Tables, 1993, 54, 2'
O 0.05239 0.03377 3.04850 2.28680 1.54630 0.86700 13.27710 5.70110 0.32390 32.90890 0.250800013542 'International Tables Volume C Table 6.1.1.4 (pp. 500-502)' 'Henke, Gullikson and Davis, At. Data and Nucl. Data Tables, 1993, 54, 2'
N 0.03256 0.01839 12.21260 3.13220 2.01250 1.16630 0.00570 9.89330 28.99750 0.58260 -11.5290002823 'International Tables Volume C Table 6.1.1.4 (pp. 500-502)' 'Henke, Gullikson and Davis, At. Data and Nucl. Data Tables, 1993, 54, 2'

loop_
_geom_angle_atom_site_label_1
_geom_angle_atom_site_label_2
_geom_angle_atom_site_label_3
_geom_angle
_geom_angle_site_symmetry_1
_geom_angle_site_symmetry_3
_geom_angle_publ_flag
C1 N1 C9 123.03(2) . . ?
C8 N1 C9 126.363(19) . . ?
C8 N1 C1 110.52(2) . . ?
C16 C9 N1 121.361(19) . . ?
C10 C9 N1 116.83(2) . . ?
C10 C9 C16 121.39(2) . . ?
N1 C1 O1 127.52(2) . . ?
C2 C1 O1 126.551(19) . . ?
C2 C1 N1 105.92(2) . . ?
C3 C8 N1 110.332(19) . . ?
C7 C8 N1 127.74(2) . . ?
C7 C8 C3 121.90(2) . . ?
C17 C16 C9 128.51(2) . . ?
H16 C16 C9 115.745(11) . . ?
H16 C16 C17 115.745(14) . . ?
C11 C10 C9 120.374(18) . . ?
C15 C10 C9 120.18(2) . . ?
C15 C10 C11 119.242(18) . . ?
C2 C3 C8 107.90(2) . . ?
C4 C3 C8 120.80(2) . . ?
C4 C3 C2 131.293(19) . . ?
C6 C7 C8 116.453(19) . . ?
H7 C7 C8 121.774(14) . . ?
H7 C7 C6 121.774(11) . . ?
F3 C17 F1 105.971(19) . . ?
F2 C17 F1 106.672(18) . . ?
F2 C17 F3 105.58(2) . . ?
C16 C17 F1 115.48(2) . . ?
C16 C17 F3 109.434(17) . . ?
C16 C17 F2 113.034(18) . . ?
C1 C2 O2 122.43(2) . . ?
C3 C2 O2 132.26(3) . . ?
C3 C2 C1 105.314(17) . . ?
C12 C11 C10 120.138(19) . . ?
H11 C11 C10 119.931(11) . . ?
H11 C11 C12 119.931(14) . . ?
C14 C15 C10 120.04(2) . . ?
H15 C15 C10 119.978(13) . . ?
H15 C15 C14 119.978(14) . . ?
C5 C4 C3 118.074(19) . . ?
H4 C4 C3 120.963(11) . . ?
H4 C4 C5 120.963(14) . . ?
C13 C14 C15 120.449(19) . . ?
H14 C14 C15 119.776(14) . . ?
H14 C14 C13 119.776(11) . . ?
C13 C12 C11 120.16(2) . . ?
H12 C12 C11 119.919(14) . . ?
H12 C12 C13 119.919(13) . . ?
C5 C6 C7 122.30(2) . . ?
H6 C6 C7 118.849(11) . . ?
H6 C6 C5 118.849(15) . . ?
C12 C13 C14 119.842(18) . . ?
H13 C13 C14 120.079(11) . . ?
H13 C13 C12 120.079(13) . . ?
C6 C5 C4 120.48(2) . . ?
H5 C5 C4 119.762(14) . . ?
H5 C5 C6 119.762(15) . . ?

loop_
_geom_bond_atom_site_label_1
_geom_bond_atom_site_label_2
_geom_bond_distance
_geom_bond_site_symmetry_2
_geom_bond_publ_flag
F1 C17 1.3401(3) . ?
F3 C17 1.3582(3) . ?
F2 C17 1.3416(3) . ?
O1 C1 1.2055(4) . ?
O2 C2 1.2103(3) . ?
N1 C9 1.4260(3) . ?
N1 C1 1.3790(3) . ?
N1 C8 1.4233(4) . ?
C9 C16 1.3326(4) . ?
C9 C10 1.4820(3) . ?
C1 C2 1.5536(3) . ?
C8 C3 1.4005(3) . ?
C8 C7 1.3786(3) . ?
C16 C17 1.4824(3) . ?
C16 H16 0.9500 . ?
C10 C11 1.3964(3) . ?
C10 C15 1.3985(3) . ?
C3 C2 1.4562(3) . ?
C3 C4 1.3906(4) . ?
C7 C6 1.4001(4) . ?
C7 H7 0.9500 . ?
C11 C12 1.3932(3) . ?
C11 H11 0.9500 . ?
C15 C14 1.3874(3) . ?
C15 H15 0.9500 . ?
C4 C5 1.3827(3) . ?
C4 H4 0.9500 . ?
C14 C13 1.3869(3) . ?
C14 H14 0.9500 . ?
C12 C13 1.3860(3) . ?
C12 H12 0.9500 . ?
C6 C5 1.3915(3) . ?
C6 H6 0.9500 . ?
C13 H13 0.9500 . ?
C5 H5 0.9500 . ?
